data_7057484
loop_
_publ_author_name
'B\'arta, Ond\<rej'
'Drusan, Michal'
'C\'isa\<rov\'a, Ivana'
'\<Sebesta, Radovan'
'\<St\<epni\<cka, Petr'

_publ_section_title
;
 Synthesis and structural characterisation of Group 11 metal complexes
 with a phosphinoferrocene oxazoline
;
_journal_issue 14
_journal_name_full 'New Journal of Chemistry'
_journal_page_first 11450
_journal_paper_doi 10.1039/C8NJ02101E
_journal_volume 42
_journal_year 2018
_chemical_formula_moiety 'C54 H52 Ag Fe2 N2 O2 P2, Cl O4'
_chemical_formula_sum 'C54 H52 Ag Cl Fe2 N2 O6 P2'
_chemical_formula_weight 1141.93
_space_group_crystal_system orthorhombic
_space_group_IT_number 18
_space_group_name_Hall 'P 2 2ab'
_space_group_name_H-M_alt 'P 21 21 2'
_symmetry_space_group_name_Hall 'P 2 2ab'
_symmetry_space_group_name_H-M 'P 21 21 2'
_atom_sites_solution_hydrogens geom
_atom_sites_solution_primary direct
_atom_sites_solution_secondary difmap
_audit_creation_method SHELXL-2017/1
_audit_update_record
;
2018-04-20 deposited with the CCDC.
2018-06-04 downloaded from the CCDC.
;
_cell_angle_alpha 90
_cell_angle_beta 90
_cell_angle_gamma 90
_cell_formula_units_Z 2
_cell_length_a 11.2448(7)
_cell_length_b 19.9704(14)
_cell_length_c 11.2323(8)
_cell_measurement_reflns_used 9901
_cell_measurement_temperature 120(2)
_cell_measurement_theta_max 27.52
_cell_measurement_theta_min 2.73
_cell_volume 2522.4(3)
_computing_cell_refinement 'SAINT V8.38A (Bruker AXS Inc., 2017)'
_computing_data_collection 'Bruker Instrument Service vV6.2.6'
_computing_data_reduction 'SAINT V8.38A (Bruker AXS Inc., 2017)'
_computing_molecular_graphics 'PLATON (Spek, 2017)'
_computing_publication_material 'PLATON (Spek, 2017)'
_computing_structure_refinement 'SHELXL-2017/1 (Sheldrick, 2017)'
_computing_structure_solution 'SHELXT 2014/5 (Sheldrick, 2014)'
_diffrn_ambient_temperature 120(2)
_diffrn_measured_fraction_theta_full 0.998
_diffrn_measured_fraction_theta_max 0.998
_diffrn_measurement_device_type 'Bruker D8 VENTURE Kappa Duo PHOTON 100 CMOS'
_diffrn_measurement_method '\f and \w scans'
_diffrn_radiation_monochromator 'Quazar Mo multilayer optic'
_diffrn_radiation_source 'I\mS micro-focus sealed tube'
_diffrn_radiation_type MoK\a
_diffrn_radiation_wavelength 0.71073
_diffrn_reflns_av_R_equivalents 0.0291
_diffrn_reflns_av_unetI/netI 0.0224
_diffrn_reflns_Laue_measured_fraction_full 0.998
_diffrn_reflns_Laue_measured_fraction_max 0.998
_diffrn_reflns_limit_h_max 14
_diffrn_reflns_limit_h_min -14
_diffrn_reflns_limit_k_max 24
_diffrn_reflns_limit_k_min -25
_diffrn_reflns_limit_l_max 14
_diffrn_reflns_limit_l_min -14
_diffrn_reflns_number 28692
_diffrn_reflns_point_group_measured_fraction_full 0.999
_diffrn_reflns_point_group_measured_fraction_max 0.999
_diffrn_reflns_theta_full 25.242
_diffrn_reflns_theta_max 27.529
_diffrn_reflns_theta_min 2.078
_exptl_absorpt_coefficient_mu 1.120
_exptl_absorpt_correction_T_max 0.91
_exptl_absorpt_correction_T_min 0.79
_exptl_absorpt_correction_type numerical
_exptl_absorpt_process_details 'SADABS-2016/2 - Bruker AXS'
_exptl_crystal_colour orange
_exptl_crystal_density_diffrn 1.504
_exptl_crystal_description prism
_exptl_crystal_F_000 1168
_exptl_crystal_size_max 0.25
_exptl_crystal_size_mid 0.23
_exptl_crystal_size_min 0.08
_refine_diff_density_max 0.249
_refine_diff_density_min -0.379
_refine_diff_density_rms 0.049
_refine_ls_abs_structure_details
;
 Twinning involves inversion, so the Flack parameter cannot be determined.
;
_refine_ls_extinction_method none
_refine_ls_goodness_of_fit_ref 1.056
_refine_ls_hydrogen_treatment constr
_refine_ls_matrix_type full
_refine_ls_number_parameters 311
_refine_ls_number_reflns 5822
_refine_ls_number_restraints 6
_refine_ls_restrained_S_all 1.084
_refine_ls_R_factor_all 0.0171
_refine_ls_R_factor_gt 0.0169
_refine_ls_shift/su_max 0.001
_refine_ls_shift/su_mean 0.000
_refine_ls_structure_factor_coef Fsqd
_refine_ls_weighting_details 'w=1/[\s^2^(Fo^2^)+(0.0196P)^2^+0.5626P] where P=(Fo^2^+2Fc^2^)/3'
_refine_ls_weighting_scheme calc
_refine_ls_wR_factor_gt 0.0403
_refine_ls_wR_factor_ref 0.0404
_reflns_Friedel_coverage 0.776
_reflns_Friedel_fraction_full 1.000
_reflns_Friedel_fraction_max 1.000
_reflns_number_gt 5796
_reflns_number_total 5822
_reflns_threshold_expression 'I > 2\s(I)'
_cod_data_source_file c8nj02101e2.cif
_cod_data_source_block ob262
_cod_depositor_comments 'Adding full bibliography for 7057478--7057484.cif.'
_cod_database_code 7057484
_shelx_shelxl_version_number 2017/1
_shelx_space_group_comment
;
The symmetry employed for this shelxl refinement is uniquely defined
by the following loop, which should always be used as a source of
symmetry information in preference to the above space-group names.
They are only intended as comments.
;
_shelx_estimated_absorpt_t_min 0.771
_shelx_estimated_absorpt_t_max 0.912

loop_
_space_group_symop_operation_xyz
'x, y, z'
'-x, -y, z'
'-x+1/2, y+1/2, -z'
'x+1/2, -y+1/2, -z'

loop_
_atom_site_label
_atom_site_type_symbol
_atom_site_fract_x
_atom_site_fract_y
_atom_site_fract_z
_atom_site_U_iso_or_equiv
_atom_site_adp_type
_atom_site_occupancy
_atom_site_site_symmetry_order
_atom_site_calc_flag
_atom_site_refinement_flags_posn
_atom_site_refinement_flags_adp
_atom_site_refinement_flags_occupancy
Ag Ag 0.500000 1.000000 0.21205(2) 0.01133(6) Uani 1 2 d S T P
Fe Fe 0.38852(3) 1.23967(2) 0.19394(4) 0.01466(9) Uani 1 1 d . . .
P P 0.56413(5) 1.10567(3) 0.29699(6) 0.01171(12) Uani 1 1 d . . .
O11 O 0.3258(2) 1.13691(10) -0.05730(18) 0.0204(4) Uani 1 1 d . . .
C12 C 0.3945(2) 1.11756(13) 0.0369(2) 0.0132(5) Uani 1 1 d . . .
N13 N 0.3848(2) 1.05754(10) 0.0722(2) 0.0139(4) Uani 1 1 d . . .
C14 C 0.2864(3) 1.02599(14) 0.0033(3) 0.0171(5) Uani 1 1 d . . .
C15 C 0.2737(3) 1.07498(14) -0.1018(3) 0.0224(6) Uani 1 1 d . . .
H15A H 0.317240 1.058514 -0.172583 0.027 Uiso 1 1 calc R U .
H15B H 0.189026 1.081491 -0.123099 0.027 Uiso 1 1 calc R U .
C16 C 0.3186(3) 0.95610(14) -0.0385(3) 0.0242(7) Uani 1 1 d . . .
H16A H 0.391210 0.958010 -0.086590 0.036 Uiso 1 1 calc R U .
H16B H 0.253432 0.937932 -0.086623 0.036 Uiso 1 1 calc R U .
H16C H 0.331847 0.927183 0.030728 0.036 Uiso 1 1 calc R U .
C17 C 0.1766(3) 1.02512(16) 0.0827(3) 0.0251(6) Uani 1 1 d . . .
H17A H 0.195239 1.001991 0.157354 0.038 Uiso 1 1 calc R U .
H17B H 0.111894 1.001618 0.041868 0.038 Uiso 1 1 calc R U .
H17C H 0.152098 1.071198 0.099966 0.038 Uiso 1 1 calc R U .
C1 C 0.5291(2) 1.17493(11) 0.1988(2) 0.0136(5) Uani 1 1 d . . .
C2 C 0.4665(2) 1.17209(13) 0.0859(2) 0.0145(5) Uani 1 1 d . . .
C3 C 0.4710(2) 1.23742(14) 0.0325(3) 0.0188(6) Uani 1 1 d . . .
H3 H 0.437617 1.249697 -0.042010 0.023 Uiso 1 1 calc R U .
C4 C 0.5341(3) 1.28033(14) 0.1107(3) 0.0211(6) Uani 1 1 d . . .
H4 H 0.550420 1.326386 0.097179 0.025 Uiso 1 1 calc R U .
C5 C 0.5689(2) 1.24323(13) 0.2123(3) 0.0184(5) Uani 1 1 d . . .
H5 H 0.611502 1.260479 0.278613 0.022 Uiso 1 1 calc R U .
C6 C 0.2547(3) 1.20737(17) 0.3017(4) 0.0381(9) Uani 1 1 d . . .
H6 H 0.250965 1.164926 0.339724 0.046 Uiso 1 1 calc R U .
C7 C 0.2096(3) 1.22272(15) 0.1888(4) 0.0296(8) Uani 1 1 d . . .
H7 H 0.170223 1.192394 0.136901 0.035 Uiso 1 1 calc R U .
C8 C 0.2326(3) 1.29091(15) 0.1651(3) 0.0232(6) Uani 1 1 d . . .
H8 H 0.210966 1.314496 0.094912 0.028 Uiso 1 1 calc R U .
C9 C 0.2935(3) 1.31794(16) 0.2642(3) 0.0282(7) Uani 1 1 d . . .
H9 H 0.320463 1.362782 0.272382 0.034 Uiso 1 1 calc R U .
C10 C 0.3069(3) 1.2660(2) 0.3494(3) 0.0393(10) Uani 1 1 d . . .
H10 H 0.344329 1.269826 0.424898 0.047 Uiso 1 1 calc R U .
C21 C 0.7240(2) 1.11400(13) 0.3201(2) 0.0150(5) Uani 1 1 d . . .
C22 C 0.7978(2) 1.14082(14) 0.2339(3) 0.0199(6) Uani 1 1 d . . .
H22 H 0.764377 1.162151 0.166119 0.024 Uiso 1 1 calc R U .
C23 C 0.9214(3) 1.13671(17) 0.2459(3) 0.0277(7) Uani 1 1 d . . .
H23 H 0.971543 1.155020 0.186111 0.033 Uiso 1 1 calc R U .
C24 C 0.9704(3) 1.10609(17) 0.3444(3) 0.0325(8) Uani 1 1 d . . .
H24 H 1.054352 1.102989 0.352086 0.039 Uiso 1 1 calc R U .
C25 C 0.8973(3) 1.07980(17) 0.4322(3) 0.0294(7) Uani 1 1 d . . .
H25 H 0.931178 1.059513 0.500759 0.035 Uiso 1 1 calc R U .
C26 C 0.7747(3) 1.08312(15) 0.4200(3) 0.0210(6) Uani 1 1 d . . .
H26 H 0.724841 1.064365 0.479618 0.025 Uiso 1 1 calc R U .
C27 C 0.4996(3) 1.12752(12) 0.4400(2) 0.0153(5) Uani 1 1 d . . .
C28 C 0.3992(3) 1.09245(16) 0.4776(3) 0.0229(6) Uani 1 1 d . . .
H28 H 0.370501 1.055825 0.431952 0.027 Uiso 1 1 calc R U .
C29 C 0.3408(3) 1.11091(19) 0.5820(3) 0.0312(8) Uani 1 1 d . . .
H29 H 0.271854 1.087234 0.606934 0.037 Uiso 1 1 calc R U .
C30 C 0.3834(3) 1.16380(19) 0.6491(3) 0.0311(7) Uani 1 1 d . . .
H30 H 0.342908 1.176703 0.719753 0.037 Uiso 1 1 calc R U .
C31 C 0.4843(3) 1.19798(16) 0.6142(3) 0.0272(7) Uani 1 1 d . . .
H31 H 0.514027 1.233583 0.661757 0.033 Uiso 1 1 calc R U .
C32 C 0.5425(3) 1.18039(15) 0.5096(3) 0.0209(6) Uani 1 1 d . . .
H32 H 0.611395 1.204275 0.485374 0.025 Uiso 1 1 calc R U .
Cl Cl 0.500000 0.500000 0.24446(8) 0.0296(2) Uani 1 2 d S T P
O1 O 0.4755(3) 0.44418(12) 0.1677(3) 0.0523(8) Uani 1 1 d . . .
O2 O 0.6018(3) 0.4863(2) 0.3163(3) 0.0801(12) Uani 1 1 d . U .

loop_
_atom_site_aniso_label
_atom_site_aniso_U_11
_atom_site_aniso_U_22
_atom_site_aniso_U_33
_atom_site_aniso_U_23
_atom_site_aniso_U_13
_atom_site_aniso_U_12
Ag 0.01261(12) 0.00938(10) 0.01201(12) 0.000 0.000 -0.00130(10)
Fe 0.01343(16) 0.01016(16) 0.0204(2) 0.00105(15) 0.00345(16) 0.00010(14)
P 0.0109(3) 0.0121(3) 0.0121(3) -0.0012(3) -0.0001(3) -0.0025(2)
O11 0.0277(11) 0.0169(10) 0.0167(10) 0.0022(8) -0.0091(8) 0.0015(9)
C12 0.0129(12) 0.0162(13) 0.0105(11) 0.0001(10) -0.0003(10) 0.0026(10)
N13 0.0134(10) 0.0133(10) 0.0151(11) -0.0025(8) -0.0047(9) 0.0005(9)
C14 0.0175(13) 0.0162(12) 0.0177(14) -0.0018(11) -0.0093(11) 0.0013(11)
C15 0.0284(16) 0.0201(14) 0.0188(15) -0.0040(11) -0.0122(12) 0.0019(12)
C16 0.0300(17) 0.0155(14) 0.0271(16) -0.0068(12) -0.0132(13) 0.0028(12)
C17 0.0172(14) 0.0243(14) 0.0336(17) -0.0042(13) -0.0052(12) -0.0033(12)
C1 0.0121(11) 0.0119(10) 0.0166(12) 0.0000(10) 0.0015(9) -0.0016(8)
C2 0.0146(12) 0.0152(13) 0.0136(12) -0.0001(10) 0.0020(9) -0.0008(9)
C3 0.0190(14) 0.0172(12) 0.0202(13) 0.0065(11) 0.0062(10) -0.0003(10)
C4 0.0195(14) 0.0126(12) 0.0311(16) 0.0036(11) 0.0064(11) -0.0044(10)
C5 0.0139(11) 0.0143(12) 0.0271(14) -0.0012(12) 0.0027(12) -0.0034(10)
C6 0.0211(15) 0.0316(17) 0.061(2) 0.0254(19) 0.0245(17) 0.0127(13)
C7 0.0135(13) 0.0203(14) 0.055(2) -0.0044(15) 0.0068(14) -0.0002(11)
C8 0.0183(14) 0.0219(14) 0.0295(16) 0.0017(12) 0.0020(12) 0.0075(12)
C9 0.0226(15) 0.0218(15) 0.040(2) -0.0108(13) 0.0045(13) 0.0057(12)
C10 0.0228(16) 0.074(3) 0.0208(16) 0.0002(17) 0.0068(12) 0.0227(18)
C21 0.0143(12) 0.0114(12) 0.0192(14) -0.0029(10) -0.0012(10) -0.0017(10)
C22 0.0150(13) 0.0182(14) 0.0265(15) 0.0017(11) 0.0006(11) -0.0006(11)
C23 0.0143(14) 0.0253(16) 0.0435(19) 0.0055(14) 0.0054(12) -0.0043(11)
C24 0.0138(15) 0.0306(17) 0.053(2) 0.0024(15) -0.0051(13) -0.0002(12)
C25 0.0220(15) 0.0309(17) 0.0352(18) 0.0010(14) -0.0108(14) 0.0045(14)
C26 0.0188(14) 0.0212(14) 0.0230(15) 0.0007(12) -0.0033(11) 0.0005(12)
C27 0.0141(11) 0.0201(11) 0.0118(10) -0.0008(9) 0.0001(13) -0.0018(13)
C28 0.0241(15) 0.0276(15) 0.0169(14) -0.0008(12) 0.0019(12) -0.0096(13)
C29 0.0261(16) 0.047(2) 0.0201(15) -0.0008(14) 0.0085(13) -0.0097(15)
C30 0.0328(17) 0.046(2) 0.0148(14) -0.0039(13) 0.0066(13) 0.0025(16)
C31 0.0320(18) 0.0317(16) 0.0177(13) -0.0098(11) -0.0014(14) -0.0002(15)
C32 0.0219(13) 0.0241(14) 0.0168(14) -0.0048(11) -0.0003(11) -0.0045(12)
Cl 0.0271(5) 0.0430(5) 0.0188(4) 0.000 0.000 0.0173(6)
O1 0.0417(17) 0.0264(12) 0.089(2) -0.0101(13) -0.0008(14) -0.0045(12)
O2 0.0645(19) 0.137(3) 0.0388(16) -0.025(2) -0.0255(14) 0.072(2)

loop_
_atom_type_symbol
_atom_type_description
_atom_type_scat_dispersion_real
_atom_type_scat_dispersion_imag
_atom_type_scat_source
C C 0.0033 0.0016 'International Tables Vol C Tables 4.2.6.8 and 6.1.1.4'
H H 0.0000 0.0000 'International Tables Vol C Tables 4.2.6.8 and 6.1.1.4'
Ag Ag -0.8971 1.1015 'International Tables Vol C Tables 4.2.6.8 and 6.1.1.4'
Cl Cl 0.1484 0.1585 'International Tables Vol C Tables 4.2.6.8 and 6.1.1.4'
Fe Fe 0.3463 0.8444 'International Tables Vol C Tables 4.2.6.8 and 6.1.1.4'
N N 0.0061 0.0033 'International Tables Vol C Tables 4.2.6.8 and 6.1.1.4'
O O 0.0106 0.0060 'International Tables Vol C Tables 4.2.6.8 and 6.1.1.4'
P P 0.1023 0.0942 'International Tables Vol C Tables 4.2.6.8 and 6.1.1.4'

loop_
_geom_angle_atom_site_label_1
_geom_angle_atom_site_label_2
_geom_angle_atom_site_label_3
_geom_angle
_geom_angle_site_symmetry_1
_geom_angle_site_symmetry_3
N13 Ag N13 95.57(12) 2_675 .
N13 Ag P 121.82(6) 2_675 .
N13 Ag P 90.07(5) . .
N13 Ag P 90.08(5) 2_675 2_675
N13 Ag P 121.82(6) . 2_675
P Ag P 133.68(3) . 2_675
C2 Fe C6 117.86(13) . .
C2 Fe C3 41.52(11) . .
C6 Fe C3 149.18(16) . .
C2 Fe C5 69.62(12) . .
C6 Fe C5 133.28(15) . .
C3 Fe C5 68.77(12) . .
C2 Fe C7 107.50(12) . .
C6 Fe C7 40.18(17) . .
C3 Fe C7 114.84(15) . .
C5 Fe C7 171.39(12) . .
C2 Fe C10 151.98(14) . .
C6 Fe C10 40.60(17) . .
C3 Fe C10 166.35(15) . .
C5 Fe C10 110.57(14) . .
C7 Fe C10 67.91(15) . .
C2 Fe C1 41.90(11) . .
C6 Fe C1 110.82(11) . .
C3 Fe C1 69.95(11) . .
C5 Fe C1 41.40(9) . .
C7 Fe C1 131.19(10) . .
C10 Fe C1 119.20(13) . .
C2 Fe C9 165.57(13) . .
C6 Fe C9 68.14(14) . .
C3 Fe C9 126.63(13) . .
C5 Fe C9 116.91(12) . .
C7 Fe C9 67.90(13) . .
C10 Fe C9 40.59(15) . .
C1 Fe C9 151.05(12) . .
C2 Fe C4 69.12(11) . .
C6 Fe C4 170.23(17) . .
C3 Fe C4 40.55(12) . .
C5 Fe C4 40.47(12) . .
C7 Fe C4 147.03(14) . .
C10 Fe C4 130.27(15) . .
C1 Fe C4 69.21(10) . .
C9 Fe C4 106.83(12) . .
C2 Fe C8 127.55(12) . .
C6 Fe C8 67.74(13) . .
C3 Fe C8 105.03(12) . .
C5 Fe C8 147.85(12) . .
C7 Fe C8 40.30(12) . .
C10 Fe C8 67.88(13) . .
C1 Fe C8 168.29(12) . .
C9 Fe C8 40.28(13) . .
C4 Fe C8 114.31(12) . .
C1 P C27 105.56(12) . .
C1 P C21 103.36(11) . .
C27 P C21 104.22(13) . .
C1 P Ag 111.10(9) . .
C27 P Ag 116.00(9) . .
C21 P Ag 115.37(9) . .
C12 O11 C15 104.7(2) . .
N13 C12 O11 117.5(2) . .
N13 C12 C2 129.2(2) . .
O11 C12 C2 113.2(2) . .
C12 N13 C14 107.5(2) . .
C12 N13 Ag 128.91(19) . .
C14 N13 Ag 123.56(16) . .
N13 C14 C16 111.9(2) . .
N13 C14 C17 107.6(2) . .
C16 C14 C17 111.3(3) . .
N13 C14 C15 101.5(2) . .
C16 C14 C15 111.7(2) . .
C17 C14 C15 112.4(3) . .
O11 C15 C14 103.8(2) . .
O11 C15 H15A 111.0 . .
C14 C15 H15A 111.0 . .
O11 C15 H15B 111.0 . .
C14 C15 H15B 111.0 . .
H15A C15 H15B 109.0 . .
C14 C16 H16A 109.5 . .
C14 C16 H16B 109.5 . .
H16A C16 H16B 109.5 . .
C14 C16 H16C 109.5 . .
H16A C16 H16C 109.5 . .
H16B C16 H16C 109.5 . .
C14 C17 H17A 109.5 . .
C14 C17 H17B 109.5 . .
H17A C17 H17B 109.5 . .
C14 C17 H17C 109.5 . .
H17A C17 H17C 109.5 . .
H17B C17 H17C 109.5 . .
C5 C1 C2 106.2(2) . .
C5 C1 P 126.1(2) . .
C2 C1 P 127.39(18) . .
C5 C1 Fe 69.19(14) . .
C2 C1 Fe 68.04(14) . .
P C1 Fe 131.85(13) . .
C3 C2 C1 108.2(2) . .
C3 C2 C12 122.5(2) . .
C1 C2 C12 128.7(2) . .
C3 C2 Fe 70.03(15) . .
C1 C2 Fe 70.06(14) . .
C12 C2 Fe 118.91(18) . .
C4 C3 C2 108.0(2) . .
C4 C3 Fe 70.33(16) . .
C2 C3 Fe 68.45(15) . .
C4 C3 H3 126.0 . .
C2 C3 H3 126.0 . .
Fe C3 H3 126.8 . .
C5 C4 C3 108.7(2) . .
C5 C4 Fe 69.29(15) . .
C3 C4 Fe 69.12(15) . .
C5 C4 H4 125.6 . .
C3 C4 H4 125.6 . .
Fe C4 H4 127.6 . .
C4 C5 C1 108.9(3) . .
C4 C5 Fe 70.25(16) . .
C1 C5 Fe 69.41(14) . .
C4 C5 H5 125.5 . .
C1 C5 H5 125.5 . .
Fe C5 H5 126.4 . .
C7 C6 C10 108.2(3) . .
C7 C6 Fe 70.11(19) . .
C10 C6 Fe 69.90(18) . .
C7 C6 H6 125.9 . .
C10 C6 H6 125.9 . .
Fe C6 H6 125.7 . .
C6 C7 C8 108.4(3) . .
C6 C7 Fe 69.71(18) . .
C8 C7 Fe 70.42(18) . .
C6 C7 H7 125.8 . .
C8 C7 H7 125.8 . .
Fe C7 H7 125.6 . .
C7 C8 C9 108.0(3) . .
C7 C8 Fe 69.28(18) . .
C9 C8 Fe 69.70(17) . .
C7 C8 H8 126.0 . .
C9 C8 H8 126.0 . .
Fe C8 H8 126.6 . .
C8 C9 C10 107.6(3) . .
C8 C9 Fe 70.02(17) . .
C10 C9 Fe 69.30(18) . .
C8 C9 H9 126.2 . .
C10 C9 H9 126.2 . .
Fe C9 H9 126.1 . .
C6 C10 C9 107.8(3) . .
C6 C10 Fe 69.5(2) . .
C9 C10 Fe 70.11(18) . .
C6 C10 H10 126.1 . .
C9 C10 H10 126.1 . .
Fe C10 H10 125.9 . .
C22 C21 C26 119.1(3) . .
C22 C21 P 121.8(2) . .
C26 C21 P 118.3(2) . .
C21 C22 C23 120.4(3) . .
C21 C22 H22 119.8 . .
C23 C22 H22 119.8 . .
C24 C23 C22 120.0(3) . .
C24 C23 H23 120.0 . .
C22 C23 H23 120.0 . .
C23 C24 C25 120.1(3) . .
C23 C24 H24 120.0 . .
C25 C24 H24 120.0 . .
C26 C25 C24 120.1(3) . .
C26 C25 H25 120.0 . .
C24 C25 H25 120.0 . .
C25 C26 C21 120.3(3) . .
C25 C26 H26 119.9 . .
C21 C26 H26 119.9 . .
C28 C27 C32 119.2(3) . .
C28 C27 P 118.1(2) . .
C32 C27 P 122.6(2) . .
C29 C28 C27 120.3(3) . .
C29 C28 H28 119.9 . .
C27 C28 H28 119.9 . .
C30 C29 C28 119.8(3) . .
C30 C29 H29 120.1 . .
C28 C29 H29 120.1 . .
C31 C30 C29 120.5(3) . .
C31 C30 H30 119.8 . .
C29 C30 H30 119.8 . .
C30 C31 C32 120.1(3) . .
C30 C31 H31 119.9 . .
C32 C31 H31 119.9 . .
C31 C32 C27 120.1(3) . .
C31 C32 H32 120.0 . .
C27 C32 H32 120.0 . .
O2 Cl O2 111.2(3) 2_665 .
O2 Cl O1 109.5(2) 2_665 .
O2 Cl O1 110.15(18) . .
O2 Cl O1 110.15(18) 2_665 2_665
O2 Cl O1 109.5(2) . 2_665
O1 Cl O1 106.2(3) . 2_665

loop_
_geom_bond_atom_site_label_1
_geom_bond_atom_site_label_2
_geom_bond_distance
_geom_bond_site_symmetry_2
Ag N13 2.337(2) 2_675
Ag N13 2.337(2) .
Ag P 2.4255(6) .
Ag P 2.4255(6) 2_675
Fe C2 2.016(3) .
Fe C6 2.036(3) .
Fe C3 2.037(3) .
Fe C5 2.040(3) .
Fe C7 2.041(3) .
Fe C10 2.041(3) .
Fe C1 2.043(2) .
Fe C9 2.052(3) .
Fe C4 2.053(3) .
Fe C8 2.056(3) .
P C1 1.812(3) .
P C27 1.816(3) .
P C21 1.824(3) .
O11 C12 1.365(3) .
O11 C15 1.457(3) .
C12 N13 1.267(3) .
C12 C2 1.465(4) .
N13 C14 1.490(3) .
C14 C16 1.516(4) .
C14 C17 1.524(4) .
C14 C15 1.540(4) .
C15 H15A 0.9900 .
C15 H15B 0.9900 .
C16 H16A 0.9800 .
C16 H16B 0.9800 .
C16 H16C 0.9800 .
C17 H17A 0.9800 .
C17 H17B 0.9800 .
C17 H17C 0.9800 .
C1 C5 1.444(3) .
C1 C2 1.452(4) .
C2 C3 1.437(4) .
C3 C4 1.417(4) .
C3 H3 0.9500 .
C4 C5 1.416(4) .
C4 H4 0.9500 .
C5 H5 0.9500 .
C6 C7 1.400(6) .
C6 C10 1.414(6) .
C6 H6 0.9500 .
C7 C8 1.411(4) .
C7 H7 0.9500 .
C8 C9 1.414(5) .
C8 H8 0.9500 .
C9 C10 1.420(5) .
C9 H9 0.9500 .
C10 H10 0.9500 .
C21 C22 1.384(4) .
C21 C26 1.401(4) .
C22 C23 1.398(4) .
C22 H22 0.9500 .
C23 C24 1.379(5) .
C23 H23 0.9500 .
C24 C25 1.388(5) .
C24 H24 0.9500 .
C25 C26 1.387(4) .
C25 H25 0.9500 .
C26 H26 0.9500 .
C27 C28 1.395(4) .
C27 C32 1.399(4) .
C28 C29 1.393(4) .
C28 H28 0.9500 .
C29 C30 1.384(5) .
C29 H29 0.9500 .
C30 C31 1.382(5) .
C30 H30 0.9500 .
C31 C32 1.390(4) .
C31 H31 0.9500 .
C32 H32 0.9500 .
Cl O2 1.427(3) 2_665
Cl O2 1.427(3) .
Cl O1 1.436(3) .
Cl O1 1.436(3) 2_665
